data_2104034
loop_
_publ_author_name
'Redhammer, G\"unther J.'
'Ohashi, Haruo'
'Roth, Georg'

_publ_section_title
;
 Single-crystal structure refinement of NaTiSi~2~O~6~ clinopyroxene at
 low temperatures (298<<i>T</i><100K)
;
_journal_issue 6
_journal_name_full 'Acta Crystallographica Section B'
_journal_page_first 730
_journal_page_last 746
_journal_paper_doi 10.1107/S0108768103022018
_journal_volume 59
_journal_year 2003
_chemical_formula_moiety 'O6 Na1 Si2 Ti1'
_chemical_formula_sum 'Na O6 Si2 Ti'
_chemical_formula_weight 223.07
_space_group_IT_number 15
_symmetry_cell_setting monoclinic
_symmetry_space_group_name_Hall '-C 2yc'
_symmetry_space_group_name_H-M 'C 1 2/c 1'
_audit_creation_method 'WinGX routine CIF_UPDATE'
_cell_angle_alpha 90
_cell_angle_beta 106.83(2)
_cell_angle_gamma 90
_cell_formula_units_Z 4
_cell_length_a 9.706(3)
_cell_length_b 8.8746(17)
_cell_length_c 5.3027(14)
_cell_measurement_reflns_used 1921
_cell_measurement_temperature 215.0(10)
_cell_measurement_theta_max 32.28
_cell_measurement_theta_min 2.1
_cell_volume 437.2(2)
_computing_structure_refinement 'SHELXL-97 (Sheldrick, 1997)'
_diffrn_measured_fraction_theta_full 0.926
_diffrn_measured_fraction_theta_max 0.926
_diffrn_measurement_device '2-circle goniometer'
_diffrn_measurement_device_type 'STOE IPDS 2'
_diffrn_measurement_method 'rotation method'
_diffrn_radiation_type mok\a
_diffrn_radiation_wavelength 0.71073
_diffrn_reflns_av_R_equivalents 0.035
_diffrn_reflns_limit_h_max 11
_diffrn_reflns_limit_h_min -13
_diffrn_reflns_limit_k_max 13
_diffrn_reflns_limit_k_min -11
_diffrn_reflns_limit_l_max 7
_diffrn_reflns_limit_l_min -7
_diffrn_reflns_number 2023
_diffrn_reflns_theta_full 31.96
_diffrn_reflns_theta_max 31.96
_diffrn_reflns_theta_min 3.17
_exptl_absorpt_coefficient_mu 2.553
_exptl_absorpt_correction_T_max 0.735
_exptl_absorpt_correction_T_min 0.628
_exptl_absorpt_correction_type empirical
_exptl_absorpt_process_details 'via equivalents'
_exptl_crystal_colour blue
_exptl_crystal_density_diffrn 3.389
_exptl_crystal_density_method 'not measured'
_exptl_crystal_description prismatic
_exptl_crystal_F_000 436
_exptl_crystal_size_max 0.17
_exptl_crystal_size_mid 0.10
_exptl_crystal_size_min 0.08
_refine_diff_density_max 0.304
_refine_diff_density_min -0.351
_refine_ls_extinction_coef 0.0195(15)
_refine_ls_extinction_expression Fc^*^=kFc[1+0.001xFc^2^\l^3^/sin(2\q)]^-1/4^
_refine_ls_extinction_method SHELXL
_refine_ls_goodness_of_fit_ref 1.097
_refine_ls_matrix_type full
_refine_ls_number_parameters 48
_refine_ls_number_reflns 704
_refine_ls_number_restraints 0
_refine_ls_restrained_S_all 1.097
_refine_ls_R_factor_gt 0.0178
_refine_ls_shift/su_max 0
_refine_ls_structure_factor_coef Fsqd
_refine_ls_weighting_details 'calc w=1/[\s^2^(Fo^2^)+(0.0185P)^2^+0.1707P] where P=(Fo^2^+2Fc^2^)/3'
_refine_ls_weighting_scheme calc
_refine_ls_wR_factor_ref 0.042
_reflns_number_gt 626
_reflns_number_total 704
_reflns_threshold_expression >2sigma(I)
_cod_data_source_file ws5001.cif
_cod_data_source_block 215
_cod_original_cell_volume 437.21(19)
_cod_original_sg_symbol_H-M C2/c
_cod_original_formula_sum 'Na1 O6 Si2 Ti1'
_cod_database_code 2104034
_cod_database_fobs_code 2104034

loop_
_symmetry_equiv_pos_as_xyz
'x, y, z'
'-x, y, -z+1/2'
'x+1/2, y+1/2, z'
'-x+1/2, y+1/2, -z+1/2'
'-x, -y, -z'
'x, -y, z-1/2'
'-x+1/2, -y+1/2, -z'
'x+1/2, -y+1/2, z-1/2'

loop_
_atom_site_label
_atom_site_fract_x
_atom_site_fract_y
_atom_site_fract_z
_atom_site_U_iso_or_equiv
_atom_site_adp_type
_atom_site_calc_flag
_atom_site_refinement_flags
_atom_site_occupancy
_atom_site_type_symbol
Na 0 0.30169(7) 0.25 0.01180(14) Uani d S 1 Na
Ti 0 0.90229(3) 0.25 0.00407(7) Uani d S 1 Ti
Si 0.29204(3) 0.08919(3) 0.24095(5) 0.00364(7) Uani d . 1 Si
O1 0.11694(9) 0.07942(8) 0.14574(14) 0.00525(14) Uani d . 1 O
O2 0.36087(9) 0.25314(9) 0.30426(13) 0.00703(15) Uani d . 1 O
O3 0.35209(8) 0.00818(9) 0.01530(13) 0.00636(15) Uani d . 1 O

loop_
_atom_site_aniso_label
_atom_site_aniso_U_11
_atom_site_aniso_U_22
_atom_site_aniso_U_33
_atom_site_aniso_U_12
_atom_site_aniso_U_13
_atom_site_aniso_U_23
Na 0.0144(3) 0.0091(3) 0.0091(3) 0 -0.0009(2) 0
Ti 0.00349(13) 0.00412(11) 0.00437(11) 0 0.00077(8) 0
Si 0.00327(15) 0.00468(13) 0.00301(12) -0.00039(9) 0.00096(9) -0.00005(8)
O1 0.0041(4) 0.0070(3) 0.0046(3) -0.0004(2) 0.0012(2) 0.0002(2)
O2 0.0075(4) 0.0065(3) 0.0072(3) -0.0019(3) 0.0024(3) -0.0003(2)
O3 0.0059(4) 0.0084(3) 0.0048(3) -0.0002(3) 0.0016(2) -0.0022(2)

loop_
_atom_type_symbol
_atom_type_description
_atom_type_scat_dispersion_real
_atom_type_scat_dispersion_imag
_atom_type_scat_source
Na Na 0.0362 0.0249 'International Tables Vol C Tables 4.2.6.8 and 6.1.1.4'
Ti Ti 0.2776 0.4457 'International Tables Vol C Tables 4.2.6.8 and 6.1.1.4'
Si Si 0.0817 0.0704 'International Tables Vol C Tables 4.2.6.8 and 6.1.1.4'
O O 0.0106 0.006 'International Tables Vol C Tables 4.2.6.8 and 6.1.1.4'

loop_
_geom_angle_atom_site_label_1
_geom_angle_atom_site_label_2
_geom_angle_atom_site_label_3
_geom_angle_site_symmetry_1
_geom_angle_site_symmetry_3
_geom_angle
O2 Na O2 8_455 7_556 156.68(5)
O2 Na O1 8_455 2 83.83(3)
O2 Na O1 7_556 2 77.16(3)
O2 Na O1 8_455 . 77.16(3)
O2 Na O1 7_556 . 83.83(3)
O1 Na O1 2 . 70.69(4)
O2 Na O3 8_455 4 137.19(3)
O2 Na O3 7_556 4 64.56(3)
O1 Na O3 2 4 137.99(3)
O1 Na O3 . 4 118.96(3)
O2 Na O3 8_455 3_455 64.56(3)
O2 Na O3 7_556 3_455 137.19(3)
O1 Na O3 2 3_455 118.96(3)
O1 Na O3 . 3_455 137.99(3)
O3 Na O3 4 3_455 82.42(5)
O2 Na O3 8_455 8_456 112.72(3)
O2 Na O3 7_556 8_456 81.61(3)
O1 Na O3 2 8_456 91.91(3)
O1 Na O3 . 8_456 159.46(3)
O3 Na O3 4 8_456 66.89(4)
O3 Na O3 3_455 8_456 59.88(2)
O2 Na O3 8_455 7 81.61(3)
O2 Na O3 7_556 7 112.72(3)
O1 Na O3 2 7 159.46(3)
O1 Na O3 . 7 91.91(3)
O3 Na O3 4 7 59.88(2)
O3 Na O3 3_455 7 66.89(4)
O3 Na O3 8_456 7 107.05(4)
O2 Na Si 8_455 7_556 168.70(3)
O2 Na Si 7_556 7_556 31.66(2)
O1 Na Si 2 7_556 107.06(2)
O1 Na Si . 7_556 103.24(2)
O3 Na Si 4 7_556 32.925(18)
O3 Na Si 3_455 7_556 110.95(3)
O3 Na Si 8_456 7_556 70.73(3)
O3 Na Si 7 7_556 87.10(3)
O2 Na Si 8_455 8_455 31.66(2)
O2 Na Si 7_556 8_455 168.70(3)
O1 Na Si 2 8_455 103.24(2)
O1 Na Si . 8_455 107.06(2)
O3 Na Si 4 8_455 110.95(3)
O3 Na Si 3_455 8_455 32.925(18)
O3 Na Si 8_456 8_455 87.10(3)
O3 Na Si 7 8_455 70.73(3)
Si Na Si 7_556 8_455 142.65(3)
O2 Na Ti 8_455 5_565 37.77(2)
O2 Na Ti 7_556 5_565 124.23(3)
O1 Na Ti 2 5_565 80.86(3)
O1 Na Ti . 5_565 40.45(2)
O3 Na Ti 4 5_565 134.85(2)
O3 Na Ti 3_455 5_565 98.23(3)
O3 Na Ti 8_456 5_565 149.934(18)
O3 Na Ti 7 5_565 78.75(2)
Si Na Ti 7_556 5_565 139.304(16)
Si Na Ti 8_455 5_565 66.607(18)
O2 Na Ti 8_455 5_566 124.23(3)
O2 Na Ti 7_556 5_566 37.77(2)
O1 Na Ti 2 5_566 40.45(2)
O1 Na Ti . 5_566 80.86(3)
O3 Na Ti 4 5_566 98.23(3)
O3 Na Ti 3_455 5_566 134.85(2)
O3 Na Ti 8_456 5_566 78.75(2)
O3 Na Ti 7 5_566 149.934(17)
Si Na Ti 7_556 5_566 66.607(18)
Si Na Ti 8_455 5_566 139.304(16)
Ti Na Ti 5_565 5_566 111.35(3)
O2 Ti O2 3_455 4 95.61(5)
O2 Ti O1 3_455 6_566 95.84(3)
O2 Ti O1 4 6_566 90.16(3)
O2 Ti O1 3_455 5_565 90.16(3)
O2 Ti O1 4 5_565 95.84(3)
O1 Ti O1 6_566 5_565 171.07(4)
O2 Ti O1 3_455 2_565 91.08(4)
O2 Ti O1 4 2_565 169.94(3)
O1 Ti O1 6_566 2_565 81.67(4)
O1 Ti O1 5_565 2_565 91.63(3)
O2 Ti O1 3_455 1_565 169.94(3)
O2 Ti O1 4 1_565 91.08(4)
O1 Ti O1 6_566 1_565 91.63(3)
O1 Ti O1 5_565 1_565 81.67(4)
O1 Ti O1 2_565 1_565 83.34(5)
O2 Ti Ti 3_455 5_576 94.56(3)
O2 Ti Ti 4 5_576 130.99(2)
O1 Ti Ti 6_566 5_576 41.09(2)
O1 Ti Ti 5_565 5_576 131.94(3)
O1 Ti Ti 2_565 5_576 40.58(2)
O1 Ti Ti 1_565 5_576 86.65(3)
O2 Ti Ti 3_455 5_575 130.99(3)
O2 Ti Ti 4 5_575 94.56(3)
O1 Ti Ti 6_566 5_575 131.94(3)
O1 Ti Ti 5_565 5_575 41.09(2)
O1 Ti Ti 2_565 5_575 86.65(3)
O1 Ti Ti 1_565 5_575 40.58(2)
Ti Ti Ti 5_576 5_575 113.62(2)
O2 Ti Na 3_455 5_565 84.59(3)
O2 Ti Na 4 5_565 48.46(3)
O1 Ti Na 6_566 5_565 138.21(3)
O1 Ti Na 5_565 5_565 48.87(3)
O1 Ti Na 2_565 5_565 140.10(2)
O1 Ti Na 1_565 5_565 94.32(3)
Ti Ti Na 5_576 5_565 178.864(14)
Ti Ti Na 5_575 5_565 67.51(2)
O2 Ti Na 3_455 5_566 48.46(3)
O2 Ti Na 4 5_566 84.59(3)
O1 Ti Na 6_566 5_566 48.87(3)
O1 Ti Na 5_565 5_566 138.21(3)
O1 Ti Na 2_565 5_566 94.32(3)
O1 Ti Na 1_565 5_566 140.10(2)
Ti Ti Na 5_576 5_566 67.51(2)
Ti Ti Na 5_575 5_566 178.864(14)
Na Ti Na 5_565 5_566 111.35(3)
O2 Ti Na 3_455 1_565 132.20(3)
O2 Ti Na 4 1_565 132.20(3)
O1 Ti Na 6_566 1_565 85.53(2)
O1 Ti Na 5_565 1_565 85.53(2)
O1 Ti Na 2_565 1_565 41.67(2)
O1 Ti Na 1_565 1_565 41.67(2)
Ti Ti Na 5_576 1_565 56.812(11)
Ti Ti Na 5_575 1_565 56.812(11)
Na Ti Na 5_565 1_565 124.325(13)
Na Ti Na 5_566 1_565 124.325(13)
O2 Si O1 . . 116.71(4)
O2 Si O3 . . 109.72(4)
O1 Si O3 . . 108.04(4)
O2 Si O3 . 6_556 105.85(4)
O1 Si O3 . 6_556 108.45(5)
O3 Si O3 . 6_556 107.74(3)
O2 Si Na . 7_556 52.38(3)
O1 Si Na . 7_556 131.34(3)
O3 Si Na . 7_556 120.33(3)
O3 Si Na 6_556 7_556 53.51(3)
O2 Si Na . 3_545 119.54(4)
O1 Si Na . 3_545 123.46(3)
O3 Si Na . 3_545 46.80(3)
O3 Si Na 6_556 3_545 60.97(3)
Na Si Na 7_556 3_545 89.25(2)
O2 Si Na . . 78.01(4)
O1 Si Na . . 40.39(3)
O3 Si Na . . 136.34(3)
O3 Si Na 6_556 . 111.11(4)
Na Si Na 7_556 . 98.79(2)
Na Si Na 3_545 . 161.596(19)
Si O1 Ti . 5_565 121.55(5)
Si O1 Ti . 1_545 123.50(4)
Ti O1 Ti 5_565 1_545 98.33(4)
Si O1 Na . . 113.73(4)
Ti O1 Na 5_565 . 90.68(3)
Ti O1 Na 1_545 . 102.98(4)
Si O2 Ti . 3_545 147.63(5)
Si O2 Na . 7_556 95.96(4)
Ti O2 Na 3_545 7_556 93.77(4)
Si O3 Si . 6 139.86(6)
Si O3 Na . 3_545 103.79(4)
Si O3 Na 6 3_545 93.56(4)
Si O3 Na . 7 116.00(4)
Si O3 Na 6 7 88.54(4)
Na O3 Na 3_545 7 113.11(4)

loop_
_geom_bond_atom_site_label_1
_geom_bond_atom_site_label_2
_geom_bond_site_symmetry_2
_geom_bond_distance
Na O2 8_455 2.4081(10)
Na O2 7_556 2.4081(10)
Na O1 2 2.4183(10)
Na O1 . 2.4183(10)
Na O3 4 2.4358(10)
Na O3 3_455 2.4358(10)
Na O3 8_456 2.8385(10)
Na O3 7 2.8385(10)
Na Si 7_556 3.0238(9)
Na Si 8_455 3.0238(9)
Na Ti 5_565 3.2104(7)
Na Ti 5_566 3.2104(7)
Ti O2 3_455 1.9707(9)
Ti O2 4 1.9707(9)
Ti O1 6_566 2.0830(10)
Ti O1 5_565 2.0830(10)
Ti O1 2_565 2.1044(9)
Ti O1 1_565 2.1044(9)
Ti Ti 5_576 3.1682(7)
Ti Ti 5_575 3.1682(7)
Ti Na 5_565 3.2104(7)
Ti Na 5_566 3.2104(7)
Ti Na 1_565 3.5445(10)
Si O2 . 1.5957(9)
Si O1 . 1.6291(10)
Si O3 . 1.6408(9)
Si O3 6_556 1.6468(8)
Si Na 7_556 3.0238(9)
Si Na 3_545 3.2451(8)
O1 Ti 5_565 2.0830(10)
O1 Ti 1_545 2.1044(8)
O2 Ti 3_545 1.9707(9)
O2 Na 7_556 2.4081(10)
O3 Si 6 1.6468(8)
O3 Na 3_545 2.4358(10)
O3 Na 7 2.8385(10)
